data_4070188
loop_
_publ_author_name
'Conde, Ana'
'Fandos, Rosa'
'Otero, Antonio'
'Rodr\'iguez, Ana'

_publ_section_title
;
 Synthesis and Reactivity of Tantalum Complexes Supported by the Pincer
 Ligand 2,6-Pyridinedicarboxylate. Preparation of an Unprecedented
 Water-Soluble Iminoacyl Complex
;
_journal_issue 18
_journal_name_full Organometallics
_journal_page_first 5505
_journal_paper_doi 10.1021/om900643c
_journal_volume 28
_journal_year 2009
_chemical_formula_sum 'C19 H18 F6 N O10 S2 Ta'
_chemical_formula_weight 779.41
_chemical_name_systematic
;
 ?
;
_space_group_IT_number 14
_symmetry_cell_setting monoclinic
_symmetry_space_group_name_Hall '-P 2yn'
_symmetry_space_group_name_H-M 'P 1 21/n 1'
_atom_sites_solution_hydrogens geom
_atom_sites_solution_primary direct
_atom_sites_solution_secondary difmap
_audit_creation_method SHELXL-97
_cell_angle_alpha 90.00
_cell_angle_beta 96.797(7)
_cell_angle_gamma 90.00
_cell_formula_units_Z 4
_cell_length_a 12.623(6)
_cell_length_b 15.732(8)
_cell_length_c 12.847(6)
_cell_measurement_reflns_used 1175
_cell_measurement_temperature 290(2)
_cell_measurement_theta_max 17.967
_cell_measurement_theta_min 2.409
_cell_volume 2533(2)
_computing_cell_refinement 'Bruker SAINT'
_computing_data_collection 'Bruker APEX'
_computing_data_reduction 'Bruker SAINT, SADABS, XPREP'
_computing_molecular_graphics 'Bruker SHELXTL'
_computing_publication_material 'Bruker SHELXTL'
_computing_structure_refinement 'SHELXL-97 (Sheldrick, 1997)'
_computing_structure_solution 'SHELXS-97 (Sheldrick, 1990)'
_diffrn_ambient_temperature 290(2)
_diffrn_measured_fraction_theta_full 0.986
_diffrn_measured_fraction_theta_max 0.986
_diffrn_measurement_device_type 'CCD area detector'
_diffrn_measurement_method 'omega scans'
_diffrn_radiation_monochromator graphite
_diffrn_radiation_source 'fine-focus sealed tube'
_diffrn_radiation_type MoK\a
_diffrn_radiation_wavelength 0.71073
_diffrn_reflns_av_R_equivalents 0.0730
_diffrn_reflns_av_sigmaI/netI 0.0791
_diffrn_reflns_limit_h_max 14
_diffrn_reflns_limit_h_min -14
_diffrn_reflns_limit_k_max 18
_diffrn_reflns_limit_k_min -15
_diffrn_reflns_limit_l_max 15
_diffrn_reflns_limit_l_min -14
_diffrn_reflns_number 12634
_diffrn_reflns_theta_full 25.00
_diffrn_reflns_theta_max 25.00
_diffrn_reflns_theta_min 2.06
_exptl_absorpt_coefficient_mu 4.602
_exptl_absorpt_correction_T_max 0.4751
_exptl_absorpt_correction_T_min 0.3808
_exptl_absorpt_correction_type multi-scan
_exptl_absorpt_process_details SADABS
_exptl_crystal_colour yellow
_exptl_crystal_density_diffrn 2.043
_exptl_crystal_density_method 'not measured'
_exptl_crystal_description prism
_exptl_crystal_F_000 1512
_exptl_crystal_size_max 0.26
_exptl_crystal_size_mid 0.20
_exptl_crystal_size_min 0.19
_refine_diff_density_max 1.171
_refine_diff_density_min -1.006
_refine_diff_density_rms 0.155
_refine_ls_extinction_method none
_refine_ls_goodness_of_fit_ref 1.005
_refine_ls_hydrogen_treatment constr
_refine_ls_matrix_type full
_refine_ls_number_parameters 299
_refine_ls_number_reflns 4393
_refine_ls_number_restraints 0
_refine_ls_restrained_S_all 1.005
_refine_ls_R_factor_all 0.0819
_refine_ls_R_factor_gt 0.0521
_refine_ls_shift/su_max 0.035
_refine_ls_shift/su_mean 0.001
_refine_ls_structure_factor_coef Fsqd
_refine_ls_weighting_details 'calc w=1/[\s^2^(Fo^2^)+(0.0685P)^2^+0.0000P] where P=(Fo^2^+2Fc^2^)/3'
_refine_ls_weighting_scheme calc
_refine_ls_wR_factor_gt 0.1232
_refine_ls_wR_factor_ref 0.1409
_reflns_number_gt 2934
_reflns_number_total 4393
_reflns_threshold_expression >2sigma(I)
_cod_data_source_file om900643c_si_001.cif
_cod_data_source_block 2
_cod_depositor_comments
;
The following automatic conversions were performed:

'_exptl_absorpt_correction_type' value 'MULTI-SCAN' changed to
'multi-scan' according to
/home/saulius/struct/CIF-dictionaries/cif_core.dic dictionary named
'cif_core.dic' version 2.4.2 from 2011-04-26.

Automatic conversion script
Id: cif_fix_values 1715 2011-07-08 13:25:40Z adriana 
;
_cod_original_sg_symbol_H-M P21/n
_cod_database_code 4070188

loop_
_symmetry_equiv_pos_as_xyz
'x, y, z'
'-x+1/2, y+1/2, -z+1/2'
'-x, -y, -z'
'x-1/2, -y-1/2, z-1/2'

loop_
_atom_site_label
_atom_site_type_symbol
_atom_site_fract_x
_atom_site_fract_y
_atom_site_fract_z
_atom_site_U_iso_or_equiv
_atom_site_adp_type
_atom_site_occupancy
_atom_site_symmetry_multiplicity
_atom_site_calc_flag
_atom_site_refinement_flags
_atom_site_disorder_assembly
_atom_site_disorder_group
Ta1 Ta 0.28697(3) 0.23942(2) 0.50323(3) 0.04098(18) Uani 1 1 d . . .
N1 N 0.2760(7) 0.3748(5) 0.5190(6) 0.045(2) Uani 1 1 d . A .
O1 O 0.4332(5) 0.2817(4) 0.5518(5) 0.0478(17) Uani 1 1 d . A .
O2 O 0.5468(6) 0.3884(5) 0.5994(6) 0.075(2) Uani 1 1 d . A .
O3 O 0.1343(5) 0.2672(4) 0.4671(6) 0.0547(19) Uani 1 1 d . A .
O4 O 0.0022(6) 0.3660(5) 0.4396(7) 0.084(3) Uani 1 1 d . A .
C1 C 0.4593(10) 0.3639(7) 0.5698(8) 0.055(3) Uani 1 1 d . . .
C2 C 0.3630(9) 0.4210(7) 0.5532(7) 0.050(3) Uani 1 1 d . A .
C3 C 0.3580(11) 0.5062(7) 0.5641(8) 0.063(3) Uani 1 1 d . . .
H3 H 0.4189 0.5374 0.5872 0.076 Uiso 1 1 calc R A .
C4 C 0.2596(12) 0.5469(8) 0.5401(10) 0.078(4) Uani 1 1 d . A .
H4 H 0.2537 0.6055 0.5471 0.094 Uiso 1 1 calc R . .
C5 C 0.1720(10) 0.4983(7) 0.5061(9) 0.067(3) Uani 1 1 d . . .
H5 H 0.1061 0.5246 0.4899 0.081 Uiso 1 1 calc R A .
C6 C 0.1796(10) 0.4114(7) 0.4954(8) 0.060(3) Uani 1 1 d . A .
C7 C 0.0936(10) 0.3454(7) 0.4647(9) 0.066(3) Uani 1 1 d . . .
C8 C 0.2377(5) 0.1043(3) 0.4188(4) 0.048(6) Uiso 0.50 1 d PG A 1
C9 C 0.3493(5) 0.1106(3) 0.4156(5) 0.054(7) Uiso 0.50 1 d PG A 1
C10 C 0.4002(4) 0.1060(3) 0.5200(5) 0.057(7) Uiso 0.50 1 d PG A 1
C11 C 0.3200(5) 0.0968(4) 0.5877(4) 0.056(8) Uiso 0.50 1 d PG A 1
C12 C 0.2196(4) 0.0958(3) 0.5251(5) 0.046(8) Uiso 0.50 1 d PG A 1
C13 C 0.1532(7) 0.1063(6) 0.3256(6) 0.069(7) Uiso 0.50 1 d PG A 1
H13A H 0.1805 0.0804 0.2665 0.104 Uiso 0.50 1 calc PR A 1
H13B H 0.1338 0.1641 0.3091 0.104 Uiso 0.50 1 calc PR A 1
H13C H 0.0915 0.0756 0.3418 0.104 Uiso 0.50 1 calc PR A 1
C14 C 0.4043(8) 0.1205(5) 0.3184(7) 0.078(7) Uiso 0.50 1 d PG A 1
H14A H 0.4278 0.1782 0.3130 0.116 Uiso 0.50 1 calc PR A 1
H14B H 0.3554 0.1065 0.2578 0.116 Uiso 0.50 1 calc PR A 1
H14C H 0.4647 0.0830 0.3224 0.116 Uiso 0.50 1 calc PR A 1
C15 C 0.5186(6) 0.1101(6) 0.5531(8) 0.084(8) Uiso 0.50 1 d PG A 1
H15A H 0.5503 0.0562 0.5403 0.125 Uiso 0.50 1 calc PR A 1
H15B H 0.5315 0.1232 0.6265 0.125 Uiso 0.50 1 calc PR A 1
H15C H 0.5496 0.1534 0.5137 0.125 Uiso 0.50 1 calc PR A 1
C16 C 0.3382(7) 0.0895(6) 0.7054(6) 0.079(8) Uiso 0.50 1 d PG A 1
H16A H 0.3679 0.0347 0.7244 0.119 Uiso 0.50 1 calc PR A 1
H16B H 0.2715 0.0960 0.7335 0.119 Uiso 0.50 1 calc PR A 1
H16C H 0.3868 0.1330 0.7332 0.119 Uiso 0.50 1 calc PR A 1
C17 C 0.1124(6) 0.0871(5) 0.5648(7) 0.061(6) Uiso 0.50 1 d PG A 1
H17A H 0.0579 0.1093 0.5134 0.092 Uiso 0.50 1 calc PR A 1
H17B H 0.1126 0.1183 0.6290 0.092 Uiso 0.50 1 calc PR A 1
H17C H 0.0983 0.0282 0.5770 0.092 Uiso 0.50 1 calc PR A 1
C8A C 0.2171(4) 0.1011(4) 0.4328(4) 0.040(6) Uiso 0.50 1 d PG A 2
C9A C 0.3199(5) 0.1089(3) 0.4006(4) 0.044(6) Uiso 0.50 1 d PG A 2
C10A C 0.3950(4) 0.1094(3) 0.4913(5) 0.044(6) Uiso 0.50 1 d PG A 2
C11A C 0.3387(5) 0.1020(3) 0.5796(4) 0.045(7) Uiso 0.50 1 d PG A 2
C12A C 0.2287(4) 0.0968(3) 0.5434(5) 0.057(9) Uiso 0.50 1 d PG A 2
C13A C 0.1137(6) 0.0979(6) 0.3619(7) 0.075(7) Uiso 0.50 1 d PG A 2
H13D H 0.0592 0.0740 0.3991 0.112 Uiso 0.50 1 calc PR A 2
H13E H 0.1222 0.0633 0.3019 0.112 Uiso 0.50 1 calc PR A 2
H13F H 0.0935 0.1544 0.3392 0.112 Uiso 0.50 1 calc PR A 2
C14A C 0.3449(8) 0.1154(5) 0.2894(6) 0.085(8) Uiso 0.50 1 d PG A 2
H14D H 0.2992 0.0777 0.2458 0.127 Uiso 0.50 1 calc PR A 2
H14E H 0.4180 0.0999 0.2863 0.127 Uiso 0.50 1 calc PR A 2
H14F H 0.3335 0.1727 0.2651 0.127 Uiso 0.50 1 calc PR A 2
C15A C 0.5139(6) 0.1166(5) 0.4935(8) 0.060(6) Uiso 0.50 1 d PG A 2
H15D H 0.5438 0.1403 0.5594 0.089 Uiso 0.50 1 calc PR A 2
H15E H 0.5303 0.1529 0.4375 0.089 Uiso 0.50 1 calc PR A 2
H15F H 0.5437 0.0612 0.4851 0.089 Uiso 0.50 1 calc PR A 2
C16A C 0.3872(7) 0.0999(6) 0.6921(6) 0.074(7) Uiso 0.50 1 d PG A 2
H16D H 0.4547 0.1287 0.6989 0.112 Uiso 0.50 1 calc PR A 2
H16E H 0.3976 0.0419 0.7143 0.112 Uiso 0.50 1 calc PR A 2
H16F H 0.3403 0.1276 0.7349 0.112 Uiso 0.50 1 calc PR A 2
C17A C 0.1398(6) 0.0883(5) 0.6107(7) 0.080(9) Uiso 0.50 1 d PG A 2
H17D H 0.0887 0.1329 0.5939 0.135 Uiso 0.50 1 calc PR A 2
H17E H 0.1683 0.0925 0.6832 0.135 Uiso 0.50 1 calc PR A 2
H17F H 0.1056 0.0342 0.5981 0.135 Uiso 0.50 1 calc PR A 2
C18 C 0.3306(13) 0.3141(10) 0.1609(10) 0.079(4) Uani 1 1 d . A .
S1 S 0.3128(3) 0.35366(19) 0.2887(2) 0.0677(9) Uani 1 1 d . . .
O5 O 0.3102(6) 0.2745(4) 0.3527(5) 0.0532(18) Uani 1 1 d . A .
O6 O 0.4048(9) 0.4020(6) 0.3200(7) 0.112(4) Uani 1 1 d . A .
O7 O 0.2109(8) 0.3946(6) 0.2741(7) 0.109(4) Uani 1 1 d . A .
F1 F 0.2516(8) 0.2640(6) 0.1242(6) 0.108(3) Uani 1 1 d . . .
F2 F 0.3344(8) 0.3794(6) 0.0969(5) 0.122(3) Uani 1 1 d . . .
F3 F 0.4200(7) 0.2706(6) 0.1606(7) 0.103(3) Uani 1 1 d . . .
C19 C 0.2946(12) 0.3404(9) 0.8247(12) 0.084(4) Uani 1 1 d . A .
S2 S 0.1929(3) 0.2869(2) 0.7384(2) 0.0694(9) Uani 1 1 d . . .
O8 O 0.2590(6) 0.2526(4) 0.6607(6) 0.0541(19) Uani 1 1 d . A .
O9 O 0.1507(8) 0.2221(6) 0.8022(7) 0.098(3) Uani 1 1 d . A .
O10 O 0.1232(6) 0.3543(6) 0.6959(6) 0.079(2) Uani 1 1 d . A .
F4 F 0.3478(7) 0.3919(6) 0.7746(6) 0.120(3) Uani 1 1 d . . .
F5 F 0.2435(7) 0.3826(6) 0.8961(6) 0.118(3) Uani 1 1 d . . .
F6 F 0.3543(9) 0.2820(8) 0.8787(8) 0.143(4) Uani 1 1 d . . .

loop_
_atom_site_aniso_label
_atom_site_aniso_U_11
_atom_site_aniso_U_22
_atom_site_aniso_U_33
_atom_site_aniso_U_23
_atom_site_aniso_U_13
_atom_site_aniso_U_12
Ta1 0.0428(3) 0.0360(2) 0.0433(3) -0.00117(17) 0.00142(19) 0.00060(19)
N1 0.054(6) 0.039(5) 0.041(5) -0.003(3) 0.006(4) 0.005(4)
O1 0.051(4) 0.044(4) 0.048(4) -0.010(3) 0.005(3) -0.005(3)
O2 0.056(5) 0.084(6) 0.082(6) 0.001(5) -0.009(4) -0.028(5)
O3 0.035(4) 0.059(5) 0.068(5) -0.022(4) -0.001(4) 0.005(3)
O4 0.059(6) 0.068(6) 0.121(8) -0.021(5) -0.008(5) 0.029(5)
C1 0.060(8) 0.062(8) 0.043(7) 0.003(5) 0.004(6) -0.009(6)
C2 0.060(7) 0.047(6) 0.044(6) -0.001(5) 0.008(5) -0.018(6)
C3 0.096(10) 0.036(6) 0.058(7) -0.011(5) 0.009(7) -0.025(6)
C4 0.119(12) 0.041(7) 0.077(9) -0.003(6) 0.023(8) -0.012(8)
C5 0.079(9) 0.033(6) 0.091(9) 0.010(6) 0.015(7) 0.023(6)
C6 0.081(9) 0.046(6) 0.053(7) 0.002(5) 0.008(6) 0.004(6)
C7 0.068(9) 0.050(7) 0.077(9) -0.006(6) 0.000(7) 0.018(6)
C18 0.096(11) 0.094(11) 0.045(8) 0.012(7) -0.002(8) 0.011(9)
S1 0.109(3) 0.0478(17) 0.0457(17) 0.0029(12) 0.0077(17) 0.0017(18)
O5 0.061(5) 0.047(4) 0.052(5) 0.003(3) 0.007(4) 0.007(3)
O6 0.171(10) 0.074(7) 0.083(7) -0.007(5) -0.016(6) -0.062(7)
O7 0.143(9) 0.102(8) 0.081(7) 0.028(5) 0.016(6) 0.062(7)
F1 0.119(7) 0.125(8) 0.070(6) -0.031(5) -0.023(5) -0.025(6)
F2 0.202(9) 0.114(7) 0.052(5) 0.021(4) 0.017(5) 0.000(7)
F3 0.105(7) 0.122(7) 0.088(6) 0.011(5) 0.037(5) 0.027(5)
C19 0.100(11) 0.065(9) 0.091(11) -0.006(8) 0.028(9) 0.002(8)
S2 0.072(2) 0.085(2) 0.0532(19) -0.0079(16) 0.0156(17) -0.0044(19)
O8 0.057(5) 0.056(5) 0.051(5) -0.005(3) 0.013(4) 0.006(3)
O9 0.117(8) 0.108(8) 0.075(7) 0.014(5) 0.037(6) -0.030(6)
O10 0.075(6) 0.091(7) 0.068(6) -0.001(5) 0.005(4) 0.028(5)
F4 0.152(8) 0.130(8) 0.082(6) -0.017(5) 0.031(5) -0.060(7)
F5 0.170(8) 0.115(7) 0.069(5) -0.038(5) 0.012(5) 0.015(6)
F6 0.147(9) 0.155(10) 0.113(8) -0.012(7) -0.044(7) 0.059(8)

loop_
_atom_type_symbol
_atom_type_description
_atom_type_scat_dispersion_real
_atom_type_scat_dispersion_imag
_atom_type_scat_source
C C 0.0033 0.0016 'International Tables Vol C Tables 4.2.6.8 and 6.1.1.4'
H H 0.0000 0.0000 'International Tables Vol C Tables 4.2.6.8 and 6.1.1.4'
N N 0.0061 0.0033 'International Tables Vol C Tables 4.2.6.8 and 6.1.1.4'
O O 0.0106 0.0060 'International Tables Vol C Tables 4.2.6.8 and 6.1.1.4'
F F 0.0171 0.0103 'International Tables Vol C Tables 4.2.6.8 and 6.1.1.4'
S S 0.1246 0.1234 'International Tables Vol C Tables 4.2.6.8 and 6.1.1.4'
Ta Ta -0.7052 6.5227 'International Tables Vol C Tables 4.2.6.8 and 6.1.1.4'

loop_
_geom_angle_atom_site_label_1
_geom_angle_atom_site_label_2
_geom_angle_atom_site_label_3
_geom_angle
O3 Ta1 O1 147.3(3)
O3 Ta1 O5 87.9(3)
O1 Ta1 O5 88.6(3)
O3 Ta1 O8 86.2(3)
O1 Ta1 O8 85.4(3)
O5 Ta1 O8 158.8(3)
O3 Ta1 N1 74.4(3)
O1 Ta1 N1 72.9(3)
O5 Ta1 N1 80.9(3)
O8 Ta1 N1 77.9(3)
O3 Ta1 C8 84.2(2)
O1 Ta1 C8 127.6(2)
O5 Ta1 C8 82.7(2)
O8 Ta1 C8 116.9(2)
N1 Ta1 C8 153.3(3)
O3 Ta1 C11A 119.9(3)
O1 Ta1 C11A 88.6(2)
O5 Ta1 C11A 123.6(2)
O8 Ta1 C11A 76.6(2)
N1 Ta1 C11A 149.5(2)
C8 Ta1 C11A 56.29(14)
O3 Ta1 C12A 86.7(3)
O1 Ta1 C12A 122.2(2)
O5 Ta1 C12A 121.6(2)
O8 Ta1 C12A 78.4(2)
N1 Ta1 C12A 150.5(2)
C8 Ta1 C12A 38.92(10)
C11A Ta1 C12A 33.76(9)
O3 Ta1 C12 83.6(2)
O1 Ta1 C12 126.5(2)
O5 Ta1 C12 116.4(2)
O8 Ta1 C12 83.1(2)
N1 Ta1 C12 151.7(2)
C8 Ta1 C12 33.80(9)
C11A Ta1 C12 37.94(10)
C12A Ta1 C12 5.9
O3 Ta1 C10A 134.2(2)
O1 Ta1 C10A 78.4(2)
O5 Ta1 C10A 91.3(2)
O8 Ta1 C10A 107.3(2)
N1 Ta1 C10A 150.4(3)
C8 Ta1 C10A 50.47(12)
C11A Ta1 C10A 33.47(8)
C12A Ta1 C10A 55.52(13)
C12 Ta1 C10A 56.24(13)
O3 Ta1 C8A 79.3(2)
O1 Ta1 C8A 133.2(2)
O5 Ta1 C8A 88.6(2)
O8 Ta1 C8A 110.2(2)
N1 Ta1 C8A 151.9(3)
C8 Ta1 C8A 7.8
C11A Ta1 C8A 55.49(13)
C12A Ta1 C8A 33.41(9)
C12 Ta1 C8A 27.89(7)
C10A Ta1 C8A 54.99(13)
O3 Ta1 C9 115.2(2)
O1 Ta1 C9 94.7(2)
O5 Ta1 C9 72.9(2)
O8 Ta1 C9 127.8(2)
N1 Ta1 C9 151.4(2)
C8 Ta1 C9 33.44(9)
C11A Ta1 C9 51.27(12)
C12A Ta1 C9 57.69(14)
C12 Ta1 C9 55.41(13)
C10A Ta1 C9 24.89(6)
C8A Ta1 C9 40.39(10)
C2 N1 C6 121.5(9)
C2 N1 Ta1 120.5(7)
C6 N1 Ta1 118.0(7)
C1 O1 Ta1 125.0(7)
C7 O3 Ta1 124.9(7)
O2 C1 O1 124.4(11)
O2 C1 C2 123.8(11)
O1 C1 C2 111.8(9)
N1 C2 C3 121.6(11)
N1 C2 C1 109.7(9)
C3 C2 C1 128.6(11)
C2 C3 C4 118.8(11)
C5 C4 C3 118.5(11)
C6 C5 C4 121.4(12)
N1 C6 C5 118.2(11)
N1 C6 C7 111.3(9)
C5 C6 C7 130.4(11)
O4 C7 O3 127.5(12)
O4 C7 C6 121.1(11)
O3 C7 C6 111.4(10)
C9 C8 C12 108.0
C9 C8 C13 126.0
C12 C8 C13 126.0
C9 C8 Ta1 75.49(17)
C12 C8 Ta1 73.45(18)
C13 C8 Ta1 117.09(18)
C10 C9 C8 108.0
C10 C9 C14 126.0
C8 C9 C14 126.0
C10 C9 Ta1 75.31(18)
C8 C9 Ta1 71.07(18)
C14 C9 Ta1 119.45(17)
C9 C10 C11 108.0
C9 C10 C15 126.0
C11 C10 C15 126.0
C9 C10 Ta1 71.93(18)
C11 C10 Ta1 72.54(17)
C15 C10 Ta1 121.27(17)
C10 C11 C12 108.0
C10 C11 C16 126.0
C12 C11 C16 126.0
C10 C11 Ta1 74.79(16)
C12 C11 Ta1 70.94(18)
C16 C11 Ta1 120.06(17)
C8 C12 C11 108.0
C8 C12 C17 126.0
C11 C12 C17 126.0
C8 C12 Ta1 72.74(18)
C11 C12 Ta1 75.79(19)
C17 C12 Ta1 117.47(16)
C12A C8A C9A 108.0
C12A C8A C13A 126.0
C9A C8A C13A 126.0
C12A C8A Ta1 71.59(18)
C9A C8A Ta1 74.44(17)
C13A C8A Ta1 119.79(17)
C8A C9A C10A 108.0
C8A C9A C14A 126.0
C10A C9A C14A 126.0
C8A C9A Ta1 72.60(17)
C10A C9A Ta1 72.39(18)
C14A C9A Ta1 120.78(17)
C11A C10A C9A 108.0
C11A C10A C15A 126.0
C9A C10A C15A 126.0
C11A C10A Ta1 71.64(17)
C9A C10A Ta1 74.62(19)
C15A C10A Ta1 119.58(17)
C10A C11A C12A 108.0
C10A C11A C16A 126.0
C12A C11A C16A 126.0
C10A C11A Ta1 74.90(17)
C12A C11A Ta1 73.24(18)
C16A C11A Ta1 117.83(18)
C8A C12A C11A 108.0
C8A C12A C17A 126.0
C11A C12A C17A 126.0
C8A C12A Ta1 75.00(18)
C11A C12A Ta1 73.00(18)
C17A C12A Ta1 117.96(16)
F2 C18 F3 108.0(12)
F2 C18 F1 109.0(12)
F3 C18 F1 107.5(13)
F2 C18 S1 108.5(11)
F3 C18 S1 112.5(10)
F1 C18 S1 111.3(10)
O6 S1 O7 119.5(7)
O6 S1 O5 111.3(5)
O7 S1 O5 111.7(5)
O6 S1 C18 105.1(7)
O7 S1 C18 104.2(6)
O5 S1 C18 103.1(6)
S1 O5 Ta1 138.8(4)
F4 C19 F5 110.6(13)
F4 C19 F6 113.8(14)
F5 C19 F6 105.7(12)
F4 C19 S2 111.5(11)
F5 C19 S2 106.5(10)
F6 C19 S2 108.4(10)
O9 S2 O10 118.9(6)
O9 S2 O8 113.6(6)
O10 S2 O8 112.3(5)
O9 S2 C19 105.3(7)
O10 S2 C19 104.3(6)
O8 S2 C19 99.7(5)
S2 O8 Ta1 149.1(5)

loop_
_geom_bond_atom_site_label_1
_geom_bond_atom_site_label_2
_geom_bond_distance
Ta1 O3 1.977(7)
Ta1 O1 1.992(7)
Ta1 O5 2.065(7)
Ta1 O8 2.104(7)
Ta1 N1 2.146(8)
Ta1 C8 2.434(6)
Ta1 C11A 2.432(6)
Ta1 C12A 2.435(6)
Ta1 C12 2.443(6)
Ta1 C10A 2.474(5)
Ta1 C8A 2.479(6)
Ta1 C9 2.491(5)
N1 C2 1.347(12)
N1 C6 1.348(13)
O1 C1 1.348(12)
O2 C1 1.189(12)
O3 C7 1.331(12)
O4 C7 1.206(12)
C1 C2 1.506(15)
C2 C3 1.350(14)
C3 C4 1.399(16)
C4 C5 1.372(16)
C5 C6 1.378(14)
C6 C7 1.521(16)
C8 C9 1.418(3)
C8 C12 1.418(3)
C8 C13 1.507(3)
C9 C10 1.418(3)
C9 C14 1.507(3)
C10 C11 1.418(3)
C10 C15 1.507(3)
C11 C12 1.418(3)
C11 C16 1.507(3)
C12 C17 1.507(3)
C8A C12A 1.413(3)
C8A C9A 1.413(3)
C8A C13A 1.502(3)
C9A C10A 1.413(3)
C9A C14A 1.502(3)
C10A C11A 1.413(3)
C10A C15A 1.502(3)
C11A C12A 1.413(3)
C11A C16A 1.502(3)
C12A C17A 1.502(3)
C18 F2 1.320(15)
C18 F3 1.320(15)
C18 F1 1.314(16)
C18 S1 1.795(13)
S1 O6 1.406(9)
S1 O7 1.431(9)
S1 O5 1.495(7)
C19 F4 1.274(14)
C19 F5 1.355(14)
C19 F6 1.331(16)
C19 S2 1.802(15)
S2 O9 1.448(9)
S2 O10 1.443(8)
S2 O8 1.478(7)
